data_7158843
loop_
_publ_author_name
'Pan, Liu-Na'
'Sun, Jing'
'Liu, Xue-Yan'
'Yan, Chaoguo'

_publ_section_title
;
 Efficient Construction of Diverse
 Spiro[indoline-3,4'-pyrrolo[3,4-b]pyridines] via [3+3] Cycloaddition of
 MBH Carbonates of Isatin with \b-Enamino Maleimides
;
_journal_name_full 'Organic &amp; Biomolecular Chemistry'
_journal_paper_doi 10.1039/D2OB01257J
_journal_year 2022
_chemical_formula_moiety 'C29 H21 Cl N4 O3'
_chemical_formula_sum 'C29 H21 Cl N4 O3'
_chemical_formula_weight 508.95
_space_group_crystal_system monoclinic
_space_group_IT_number 14
_space_group_name_Hall '-P 2ybc'
_space_group_name_H-M_alt 'P 1 21/c 1'
_atom_sites_solution_hydrogens geom
_audit_creation_method SHELXL-2014/7
_audit_update_record
;
2022-07-12 deposited with the CCDC.	2022-08-23 downloaded from the CCDC.
;
_cell_angle_alpha 90
_cell_angle_beta 95.609(2)
_cell_angle_gamma 90
_cell_formula_units_Z 4
_cell_length_a 18.3989(11)
_cell_length_b 11.1620(7)
_cell_length_c 12.1197(7)
_cell_measurement_reflns_used 5215
_cell_measurement_temperature 296(2)
_cell_measurement_theta_max 24.34
_cell_measurement_theta_min 2.22
_cell_volume 2477.1(3)
_computing_cell_refinement 'Bruker SAINT'
_computing_data_collection 'Bruker APEX2'
_computing_data_reduction 'Bruker SAINT'
_computing_molecular_graphics 'Bruker SHELXTL'
_computing_publication_material 'Bruker SHELXTL'
_computing_structure_refinement 'SHELXL-2014/7 (Sheldrick, 2014)'
_computing_structure_solution 'SHELXS-97 (Sheldrick 2008)'
_diffrn_ambient_temperature 296(2)
_diffrn_measured_fraction_theta_full 0.996
_diffrn_measured_fraction_theta_max 0.997
_diffrn_measurement_device_type 'Bruker APEX-II CCD'
_diffrn_measurement_method '\f and \w scans'
_diffrn_radiation_type MoK\a
_diffrn_radiation_wavelength 0.71073
_diffrn_reflns_av_R_equivalents 0.0656
_diffrn_reflns_av_unetI/netI 0.0670
_diffrn_reflns_Laue_measured_fraction_full 0.996
_diffrn_reflns_Laue_measured_fraction_max 0.997
_diffrn_reflns_limit_h_max 22
_diffrn_reflns_limit_h_min -22
_diffrn_reflns_limit_k_max 11
_diffrn_reflns_limit_k_min -13
_diffrn_reflns_limit_l_max 14
_diffrn_reflns_limit_l_min -14
_diffrn_reflns_number 22796
_diffrn_reflns_point_group_measured_fraction_full 0.996
_diffrn_reflns_point_group_measured_fraction_max 0.997
_diffrn_reflns_theta_full 25.242
_diffrn_reflns_theta_max 25.999
_diffrn_reflns_theta_min 1.112
_exptl_absorpt_coefficient_mu 0.194
_exptl_absorpt_correction_T_max 0.7456
_exptl_absorpt_correction_T_min 0.6653
_exptl_absorpt_correction_type multi-scan
_exptl_absorpt_process_details sadabs
_exptl_crystal_colour yellow
_exptl_crystal_density_diffrn 1.365
_exptl_crystal_description block
_exptl_crystal_F_000 1056
_exptl_crystal_size_max 0.280
_exptl_crystal_size_mid 0.260
_exptl_crystal_size_min 0.200
_refine_diff_density_max 0.220
_refine_diff_density_min -0.221
_refine_diff_density_rms 0.040
_refine_ls_extinction_method none
_refine_ls_goodness_of_fit_ref 1.013
_refine_ls_hydrogen_treatment constr
_refine_ls_matrix_type full
_refine_ls_number_parameters 335
_refine_ls_number_reflns 4857
_refine_ls_number_restraints 0
_refine_ls_restrained_S_all 1.013
_refine_ls_R_factor_all 0.1168
_refine_ls_R_factor_gt 0.0511
_refine_ls_shift/su_max 0.000
_refine_ls_shift/su_mean 0.000
_refine_ls_structure_factor_coef Fsqd
_refine_ls_weighting_details 'w=1/[\s^2^(Fo^2^)+(0.0442P)^2^+0.7191P] where P=(Fo^2^+2Fc^2^)/3'
_refine_ls_weighting_scheme calc
_refine_ls_wR_factor_gt 0.0954
_refine_ls_wR_factor_ref 0.1164
_reflns_Friedel_coverage 0.000
_reflns_number_gt 2813
_reflns_number_total 4857
_reflns_threshold_expression 'I > 2\s(I)'
_cod_data_source_file d2ob01257j2.cif
_cod_data_source_block 4cc
_cod_original_sg_symbol_H-M 'P 21/c'
_cod_database_code 7158843
_shelx_shelxl_version_number 2014/7
_shelx_space_group_comment
; 
The symmetry employed for this shelxl refinement is uniquely defined 
by the following loop, which should always be used as a source of 
symmetry information in preference to the above space-group names. 
They are only intended as comments. 
;
_shelx_estimated_absorpt_t_min 0.948
_shelx_estimated_absorpt_t_max 0.962

loop_
_space_group_symop_operation_xyz
'x, y, z'
'-x, y+1/2, -z+1/2'
'-x, -y, -z'
'x, -y-1/2, z-1/2'

loop_
_atom_site_label
_atom_site_type_symbol
_atom_site_fract_x
_atom_site_fract_y
_atom_site_fract_z
_atom_site_U_iso_or_equiv
_atom_site_adp_type
_atom_site_occupancy
_atom_site_site_symmetry_order
_atom_site_calc_flag
_atom_site_refinement_flags_posn
_atom_site_refinement_flags_adp
_atom_site_refinement_flags_occupancy
_atom_site_disorder_assembly
_atom_site_disorder_group
C1 C 0.86679(15) 0.0508(2) 0.2939(2) 0.0572(7) Uani 1 1 d . . . . .
H1 H 0.8170 0.0352 0.2807 0.069 Uiso 1 1 calc R U . . .
C2 C 0.9144(2) -0.0401(3) 0.3285(2) 0.0752(9) Uani 1 1 d . . . . .
H2 H 0.8969 -0.1172 0.3376 0.090 Uiso 1 1 calc R U . . .
C3 C 0.9871(2) -0.0166(4) 0.3495(3) 0.0856(11) Uani 1 1 d . . . . .
H3 H 1.0191 -0.0773 0.3752 0.103 Uiso 1 1 calc R U . . .
C4 C 1.01321(16) 0.0964(4) 0.3328(3) 0.0814(10) Uani 1 1 d . . . . .
H4 H 1.0630 0.1116 0.3464 0.098 Uiso 1 1 calc R U . . .
C5 C 0.96670(13) 0.1868(3) 0.2964(2) 0.0587(7) Uani 1 1 d . . . . .
H5 H 0.9848 0.2629 0.2837 0.070 Uiso 1 1 calc R U . . .
C6 C 0.89288(12) 0.1643(2) 0.27885(19) 0.0434(6) Uani 1 1 d . . . . .
C7 C 0.87934(12) 0.4063(2) 0.3992(2) 0.0453(6) Uani 1 1 d . . . . .
C8 C 0.84213(11) 0.3682(2) 0.28772(18) 0.0356(5) Uani 1 1 d . . . . .
C9 C 0.80344(11) 0.4629(2) 0.24449(17) 0.0335(5) Uani 1 1 d . . . . .
C10 C 0.81891(12) 0.5655(2) 0.31649(19) 0.0409(6) Uani 1 1 d . . . . .
C11 C 0.89269(16) 0.6011(3) 0.5006(2) 0.0757(9) Uani 1 1 d . . . . .
H11A H 0.9020 0.5528 0.5660 0.114 Uiso 1 1 calc R U . . .
H11B H 0.8572 0.6614 0.5130 0.114 Uiso 1 1 calc R U . . .
H11C H 0.9372 0.6387 0.4839 0.114 Uiso 1 1 calc R U . . .
C12 C 0.68760(13) 0.8628(2) 0.1347(2) 0.0534(7) Uani 1 1 d . . . . .
H12 H 0.7171 0.8077 0.1755 0.064 Uiso 1 1 calc R U . . .
C13 C 0.66665(15) 0.9657(3) 0.1849(3) 0.0656(8) Uani 1 1 d . . . . .
H13 H 0.6816 0.9794 0.2594 0.079 Uiso 1 1 calc R U . . .
C14 C 0.62398(18) 1.0482(3) 0.1260(3) 0.0810(10) Uani 1 1 d . . . . .
H14 H 0.6099 1.1179 0.1601 0.097 Uiso 1 1 calc R U . . .
C15 C 0.6022(2) 1.0274(3) 0.0169(4) 0.0992(12) Uani 1 1 d . . . . .
H15 H 0.5735 1.0839 -0.0236 0.119 Uiso 1 1 calc R U . . .
C16 C 0.62228(17) 0.9233(3) -0.0344(3) 0.0783(9) Uani 1 1 d . . . . .
H16 H 0.6066 0.9097 -0.1086 0.094 Uiso 1 1 calc R U . . .
C17 C 0.66551(13) 0.8399(2) 0.0246(2) 0.0450(6) Uani 1 1 d . . . . .
C18 C 0.68673(13) 0.7276(2) -0.03291(19) 0.0476(6) Uani 1 1 d . . . . .
H18A H 0.6484 0.7078 -0.0907 0.057 Uiso 1 1 calc R U . . .
H18B H 0.7309 0.7432 -0.0682 0.057 Uiso 1 1 calc R U . . .
C19 C 0.76554(12) 0.5727(2) 0.06515(18) 0.0377(6) Uani 1 1 d . . . . .
C20 C 0.75556(11) 0.46121(19) 0.13764(17) 0.0335(5) Uani 1 1 d . . . . .
C21 C 0.67409(11) 0.46557(19) 0.14910(17) 0.0313(5) Uani 1 1 d . . . . .
C22 C 0.63019(12) 0.3916(2) 0.20375(18) 0.0376(5) Uani 1 1 d . . . . .
H22 H 0.6494 0.3264 0.2444 0.045 Uiso 1 1 calc R U . . .
C23 C 0.55601(12) 0.4173(2) 0.19652(19) 0.0416(6) Uani 1 1 d . . . . .
C24 C 0.52723(12) 0.5162(2) 0.1412(2) 0.0459(6) Uani 1 1 d . . . . .
H24 H 0.4776 0.5324 0.1399 0.055 Uiso 1 1 calc R U . . .
C25 C 0.57161(12) 0.5921(2) 0.08737(19) 0.0423(6) Uani 1 1 d . . . . .
H25 H 0.5527 0.6596 0.0499 0.051 Uiso 1 1 calc R U . . .
C26 C 0.64440(11) 0.56414(19) 0.09111(17) 0.0340(5) Uani 1 1 d . . . . .
C27 C 0.78060(12) 0.3493(2) 0.07493(18) 0.0407(6) Uani 1 1 d . . . . .
H27 H 0.8286 0.3689 0.0514 0.049 Uiso 1 1 calc R U . . .
C28 C 0.79097(13) 0.2388(2) 0.14575(19) 0.0480(6) Uani 1 1 d . . . . .
H28A H 0.7444 0.2152 0.1700 0.058 Uiso 1 1 calc R U . . .
H28B H 0.8080 0.1739 0.1018 0.058 Uiso 1 1 calc R U . . .
C29 C 0.73272(14) 0.3262(2) -0.0263(2) 0.0455(6) Uani 1 1 d . . . . .
Cl1 Cl 0.49862(3) 0.31878(6) 0.25799(6) 0.0677(2) Uani 1 1 d . . . . .
N1 N 0.84307(9) 0.25804(17) 0.24228(15) 0.0424(5) Uani 1 1 d . . . . .
N2 N 0.86489(10) 0.52570(19) 0.40795(16) 0.0495(5) Uani 1 1 d . . . . .
N3 N 0.69918(9) 0.62489(16) 0.04043(15) 0.0378(5) Uani 1 1 d . . . . .
N4 N 0.69560(14) 0.3124(2) -0.1052(2) 0.0735(7) Uani 1 1 d . . . . .
O1 O 0.91174(10) 0.34442(17) 0.47013(15) 0.0644(5) Uani 1 1 d . . . . .
O2 O 0.79841(9) 0.66781(16) 0.30249(14) 0.0561(5) Uani 1 1 d . . . . .
O3 O 0.82267(9) 0.60571(15) 0.03384(14) 0.0543(5) Uani 1 1 d . . . . .

loop_
_atom_site_aniso_label
_atom_site_aniso_U_11
_atom_site_aniso_U_22
_atom_site_aniso_U_33
_atom_site_aniso_U_23
_atom_site_aniso_U_13
_atom_site_aniso_U_12
C1 0.0567(16) 0.0477(18) 0.0690(19) 0.0034(14) 0.0151(14) 0.0091(14)
C2 0.102(3) 0.0521(19) 0.075(2) 0.0158(16) 0.0260(19) 0.0288(19)
C3 0.097(3) 0.089(3) 0.069(2) 0.0032(19) -0.0013(19) 0.061(2)
C4 0.0465(17) 0.110(3) 0.085(2) -0.016(2) -0.0091(16) 0.032(2)
C5 0.0424(15) 0.0656(19) 0.0674(19) -0.0031(15) 0.0015(13) 0.0095(14)
C6 0.0418(14) 0.0462(16) 0.0420(15) 0.0017(12) 0.0035(11) 0.0116(12)
C7 0.0364(13) 0.0557(18) 0.0427(16) -0.0023(13) -0.0024(11) 0.0038(13)
C8 0.0319(12) 0.0370(14) 0.0378(14) -0.0021(11) 0.0027(10) 0.0015(11)
C9 0.0307(11) 0.0370(14) 0.0328(13) -0.0033(11) 0.0024(10) -0.0006(11)
C10 0.0382(13) 0.0442(16) 0.0402(15) -0.0056(12) 0.0023(11) 0.0041(12)
C11 0.085(2) 0.077(2) 0.0591(19) -0.0286(16) -0.0223(16) 0.0092(17)
C12 0.0523(15) 0.0427(17) 0.0642(19) 0.0023(14) -0.0001(13) -0.0001(13)
C13 0.0681(18) 0.0483(18) 0.080(2) -0.0132(17) 0.0067(16) -0.0118(16)
C14 0.080(2) 0.0408(19) 0.122(3) -0.013(2) 0.011(2) -0.0048(17)
C15 0.115(3) 0.048(2) 0.128(3) 0.010(2) -0.022(3) 0.021(2)
C16 0.104(2) 0.0463(19) 0.079(2) 0.0123(17) -0.0195(18) 0.0124(18)
C17 0.0488(14) 0.0339(14) 0.0517(17) 0.0070(12) 0.0012(12) -0.0041(12)
C18 0.0553(15) 0.0451(15) 0.0419(15) 0.0130(12) 0.0017(12) -0.0003(12)
C19 0.0421(14) 0.0381(14) 0.0330(13) -0.0028(11) 0.0044(11) -0.0045(12)
C20 0.0350(12) 0.0321(13) 0.0332(13) -0.0016(10) 0.0020(10) 0.0028(10)
C21 0.0318(11) 0.0290(13) 0.0322(13) -0.0017(10) -0.0009(10) 0.0001(10)
C22 0.0409(13) 0.0343(13) 0.0370(13) 0.0013(11) 0.0002(10) 0.0020(11)
C23 0.0367(13) 0.0436(15) 0.0448(15) -0.0015(12) 0.0054(11) -0.0072(11)
C24 0.0319(12) 0.0482(16) 0.0570(16) -0.0036(13) 0.0016(12) 0.0034(12)
C25 0.0414(14) 0.0374(14) 0.0465(15) 0.0024(11) -0.0034(11) 0.0064(11)
C26 0.0353(12) 0.0322(13) 0.0340(13) -0.0018(10) 0.0009(10) -0.0003(10)
C27 0.0420(13) 0.0408(14) 0.0389(14) -0.0051(11) 0.0011(11) 0.0047(11)
C28 0.0554(14) 0.0396(15) 0.0464(15) -0.0069(12) -0.0074(12) 0.0074(12)
C29 0.0582(15) 0.0384(15) 0.0393(16) -0.0033(12) 0.0017(13) 0.0042(12)
Cl1 0.0494(4) 0.0675(5) 0.0885(6) 0.0132(4) 0.0190(4) -0.0135(3)
N1 0.0414(11) 0.0391(12) 0.0443(12) -0.0019(10) -0.0086(9) 0.0083(10)
N2 0.0542(12) 0.0501(14) 0.0409(13) -0.0139(10) -0.0114(10) 0.0074(11)
N3 0.0379(11) 0.0350(11) 0.0402(11) 0.0073(9) 0.0031(9) 0.0021(9)
N4 0.1008(19) 0.0629(16) 0.0518(16) -0.0047(13) -0.0182(14) -0.0076(14)
O1 0.0676(12) 0.0722(13) 0.0493(12) 0.0013(10) -0.0157(9) 0.0162(10)
O2 0.0669(11) 0.0445(11) 0.0549(11) -0.0130(9) -0.0036(9) 0.0116(9)
O3 0.0443(10) 0.0594(12) 0.0610(12) 0.0109(9) 0.0147(9) -0.0062(9)

loop_
_atom_type_symbol
_atom_type_description
_atom_type_scat_dispersion_real
_atom_type_scat_dispersion_imag
_atom_type_scat_source
C C 0.0033 0.0016 'International Tables Vol C Tables 4.2.6.8 and 6.1.1.4'
H H 0.0000 0.0000 'International Tables Vol C Tables 4.2.6.8 and 6.1.1.4'
N N 0.0061 0.0033 'International Tables Vol C Tables 4.2.6.8 and 6.1.1.4'
O O 0.0106 0.0060 'International Tables Vol C Tables 4.2.6.8 and 6.1.1.4'
Cl Cl 0.1484 0.1585 'International Tables Vol C Tables 4.2.6.8 and 6.1.1.4'

loop_
_geom_angle_atom_site_label_1
_geom_angle_atom_site_label_2
_geom_angle_atom_site_label_3
_geom_angle
_geom_angle_site_symmetry_1
_geom_angle_site_symmetry_3
_geom_angle_publ_flag
C6 C1 C2 119.9(3) . . ?
C6 C1 H1 120.0 . . ?
C2 C1 H1 120.0 . . ?
C3 C2 C1 119.9(3) . . ?
C3 C2 H2 120.0 . . ?
C1 C2 H2 120.0 . . ?
C2 C3 C4 120.0(3) . . ?
C2 C3 H3 120.0 . . ?
C4 C3 H3 120.0 . . ?
C5 C4 C3 120.6(3) . . ?
C5 C4 H4 119.7 . . ?
C3 C4 H4 119.7 . . ?
C4 C5 C6 119.4(3) . . ?
C4 C5 H5 120.3 . . ?
C6 C5 H5 120.3 . . ?
C1 C6 C5 120.0(2) . . ?
C1 C6 N1 119.6(2) . . ?
C5 C6 N1 120.4(2) . . ?
O1 C7 N2 125.9(2) . . ?
O1 C7 C8 128.4(2) . . ?
N2 C7 C8 105.6(2) . . ?
N1 C8 C9 125.6(2) . . ?
N1 C8 C7 126.7(2) . . ?
C9 C8 C7 107.6(2) . . ?
C8 C9 C10 108.61(19) . . ?
C8 C9 C20 124.8(2) . . ?
C10 C9 C20 126.5(2) . . ?
O2 C10 N2 124.5(2) . . ?
O2 C10 C9 128.4(2) . . ?
N2 C10 C9 107.0(2) . . ?
N2 C11 H11A 109.5 . . ?
N2 C11 H11B 109.5 . . ?
H11A C11 H11B 109.5 . . ?
N2 C11 H11C 109.5 . . ?
H11A C11 H11C 109.5 . . ?
H11B C11 H11C 109.5 . . ?
C13 C12 C17 121.0(3) . . ?
C13 C12 H12 119.5 . . ?
C17 C12 H12 119.5 . . ?
C14 C13 C12 120.3(3) . . ?
C14 C13 H13 119.8 . . ?
C12 C13 H13 119.8 . . ?
C15 C14 C13 119.5(3) . . ?
C15 C14 H14 120.3 . . ?
C13 C14 H14 120.3 . . ?
C14 C15 C16 120.8(3) . . ?
C14 C15 H15 119.6 . . ?
C16 C15 H15 119.6 . . ?
C17 C16 C15 120.0(3) . . ?
C17 C16 H16 120.0 . . ?
C15 C16 H16 120.0 . . ?
C16 C17 C12 118.5(3) . . ?
C16 C17 C18 119.0(2) . . ?
C12 C17 C18 122.5(2) . . ?
N3 C18 C17 113.94(19) . . ?
N3 C18 H18A 108.8 . . ?
C17 C18 H18A 108.8 . . ?
N3 C18 H18B 108.8 . . ?
C17 C18 H18B 108.8 . . ?
H18A C18 H18B 107.7 . . ?
O3 C19 N3 126.1(2) . . ?
O3 C19 C20 125.4(2) . . ?
N3 C19 C20 108.46(18) . . ?
C9 C20 C21 115.08(17) . . ?
C9 C20 C19 112.99(17) . . ?
C21 C20 C19 101.50(16) . . ?
C9 C20 C27 104.82(17) . . ?
C21 C20 C27 114.35(17) . . ?
C19 C20 C27 108.16(17) . . ?
C22 C21 C26 120.05(19) . . ?
C22 C21 C20 131.17(19) . . ?
C26 C21 C20 108.78(18) . . ?
C21 C22 C23 117.9(2) . . ?
C21 C22 H22 121.1 . . ?
C23 C22 H22 121.1 . . ?
C24 C23 C22 121.8(2) . . ?
C24 C23 Cl1 119.75(17) . . ?
C22 C23 Cl1 118.44(18) . . ?
C23 C24 C25 120.4(2) . . ?
C23 C24 H24 119.8 . . ?
C25 C24 H24 119.8 . . ?
C26 C25 C24 117.7(2) . . ?
C26 C25 H25 121.2 . . ?
C24 C25 H25 121.2 . . ?
C25 C26 C21 122.1(2) . . ?
C25 C26 N3 128.0(2) . . ?
C21 C26 N3 109.90(17) . . ?
C29 C27 C28 111.55(19) . . ?
C29 C27 C20 111.63(18) . . ?
C28 C27 C20 114.00(19) . . ?
C29 C27 H27 106.4 . . ?
C28 C27 H27 106.4 . . ?
C20 C27 H27 106.4 . . ?
N1 C28 C27 112.03(19) . . ?
N1 C28 H28A 109.2 . . ?
C27 C28 H28A 109.2 . . ?
N1 C28 H28B 109.2 . . ?
C27 C28 H28B 109.2 . . ?
H28A C28 H28B 107.9 . . ?
N4 C29 C27 177.7(3) . . ?
C8 N1 C6 124.99(18) . . ?
C8 N1 C28 115.43(18) . . ?
C6 N1 C28 119.51(18) . . ?
C7 N2 C10 110.8(2) . . ?
C7 N2 C11 124.6(2) . . ?
C10 N2 C11 124.6(2) . . ?
C19 N3 C26 111.33(18) . . ?
C19 N3 C18 123.83(18) . . ?
C26 N3 C18 124.79(17) . . ?

loop_
_geom_bond_atom_site_label_1
_geom_bond_atom_site_label_2
_geom_bond_distance
_geom_bond_site_symmetry_2
_geom_bond_publ_flag
C1 C6 1.373(3) . ?
C1 C2 1.378(4) . ?
C1 H1 0.9300 . ?
C2 C3 1.363(4) . ?
C2 H2 0.9300 . ?
C3 C4 1.371(5) . ?
C3 H3 0.9300 . ?
C4 C5 1.369(4) . ?
C4 H4 0.9300 . ?
C5 C6 1.377(3) . ?
C5 H5 0.9300 . ?
C6 N1 1.433(3) . ?
C7 O1 1.213(3) . ?
C7 N2 1.366(3) . ?
C7 C8 1.515(3) . ?
C8 N1 1.349(3) . ?
C8 C9 1.350(3) . ?
C9 C10 1.452(3) . ?
C9 C20 1.493(3) . ?
C10 O2 1.209(3) . ?
C10 N2 1.400(3) . ?
C11 N2 1.455(3) . ?
C11 H11A 0.9600 . ?
C11 H11B 0.9600 . ?
C11 H11C 0.9600 . ?
C12 C13 1.373(4) . ?
C12 C17 1.380(3) . ?
C12 H12 0.9300 . ?
C13 C14 1.365(4) . ?
C13 H13 0.9300 . ?
C14 C15 1.364(5) . ?
C14 H14 0.9300 . ?
C15 C16 1.385(4) . ?
C15 H15 0.9300 . ?
C16 C17 1.378(3) . ?
C16 H16 0.9300 . ?
C17 C18 1.504(3) . ?
C18 N3 1.455(3) . ?
C18 H18A 0.9700 . ?
C18 H18B 0.9700 . ?
C19 O3 1.209(2) . ?
C19 N3 1.360(3) . ?
C19 C20 1.544(3) . ?
C20 C21 1.520(3) . ?
C20 C27 1.555(3) . ?
C21 C22 1.370(3) . ?
C21 C26 1.388(3) . ?
C22 C23 1.389(3) . ?
C22 H22 0.9300 . ?
C23 C24 1.371(3) . ?
C23 Cl1 1.741(2) . ?
C24 C25 1.384(3) . ?
C24 H24 0.9300 . ?
C25 C26 1.372(3) . ?
C25 H25 0.9300 . ?
C26 N3 1.405(3) . ?
C27 C29 1.462(3) . ?
C27 C28 1.504(3) . ?
C27 H27 0.9800 . ?
C28 N1 1.454(3) . ?
C28 H28A 0.9700 . ?
C28 H28B 0.9700 . ?
C29 N4 1.129(3) . ?
